data_7032713
loop_
_publ_author_name
'Grau, Michaela'
'Kyriacou, Andrew'
'Cabedo Martinez, Fernando'
'de Wispelaere, Irene M.'
'White, Andrew J. P.'
'Britovsek, George J. P.'

_publ_section_title
;
 Unraveling the origins of catalyst degradation in non-heme iron-based
 alkane oxidation.
;
_journal_issue 45
_journal_name_full 'Dalton transactions (Cambridge, England : 2003)'
_journal_page_first 17108
_journal_page_last 17119
_journal_paper_doi 10.1039/c4dt02067g
_journal_volume 43
_journal_year 2014
_chemical_formula_moiety 'C44 H36 F12 Fe2 N8 O16 S4, 2(C2 H3 N)'
_chemical_formula_sum 'C48 H42 F12 Fe2 N10 O16 S4'
_chemical_formula_weight 1482.86
_chemical_name_systematic
; 
 ? 
;
_space_group_IT_number 167
_symmetry_cell_setting rhombohedral
_symmetry_space_group_name_Hall '-R 3 2"c'
_symmetry_space_group_name_H-M 'R -3 c :H'
_atom_sites_solution_hydrogens geom
_atom_sites_solution_primary direct
_atom_sites_solution_secondary difmap
_audit_creation_method SHELXL-97
_cell_angle_alpha 90.00
_cell_angle_beta 90.00
_cell_angle_gamma 120.00
_cell_formula_units_Z 18
_cell_length_a 25.4174(4)
_cell_length_b 25.4174(4)
_cell_length_c 51.8599(7)
_cell_measurement_reflns_used 26758
_cell_measurement_temperature 173(2)
_cell_measurement_theta_max 31.4172
_cell_measurement_theta_min 2.8443
_cell_volume 29015.1(8)
_computing_cell_refinement 'CrysAlis RED, Oxford Diffraction Ltd'
_computing_data_collection 'CrysAlis CCD, Oxford Diffraction Ltd'
_computing_data_reduction 'CrysAlis RED, Oxford Diffraction Ltd'
_computing_molecular_graphics 'Bruker SHELXTL'
_computing_publication_material 'Bruker SHELXTL'
_computing_structure_refinement 'SHELXL-97 (Sheldrick, 1997)'
_computing_structure_solution 'SHELXS-97 (Sheldrick, 1990)'
_diffrn_ambient_temperature 173(2)
_diffrn_detector_area_resol_mean 15.9825
_diffrn_measured_fraction_theta_full 0.985
_diffrn_measured_fraction_theta_max 0.874
_diffrn_measurement_device_type 'OD Xcalibur 3'
_diffrn_measurement_method 'omega scans'
_diffrn_radiation_monochromator graphite
_diffrn_radiation_source 'Enhance (Mo) X-ray Source'
_diffrn_radiation_type MoK\a
_diffrn_radiation_wavelength 0.71073
_diffrn_reflns_av_R_equivalents 0.0293
_diffrn_reflns_av_sigmaI/netI 0.0379
_diffrn_reflns_limit_h_max 13
_diffrn_reflns_limit_h_min -32
_diffrn_reflns_limit_k_max 34
_diffrn_reflns_limit_k_min -11
_diffrn_reflns_limit_l_max 70
_diffrn_reflns_limit_l_min -44
_diffrn_reflns_number 28931
_diffrn_reflns_theta_full 29.50
_diffrn_reflns_theta_max 31.49
_diffrn_reflns_theta_min 2.85
_diffrn_standards_number 0
_exptl_absorpt_coefficient_mu 0.684
_exptl_absorpt_correction_T_max 0.925
_exptl_absorpt_correction_T_min 0.862
_exptl_absorpt_correction_type analytical
_exptl_absorpt_process_details
; 
CrysAlisPro, Oxford Diffraction Ltd., 
Version 1.171.33.55 (release 05-01-2010 CrysAlis171 .NET) 
(compiled Jan  5 2010,16:28:46) 
Analytical numeric absorption correction using a multifaceted crystal 
model based on expressions derived by R.C. Clark & J.S. Reid. 
(Clark, R. C. & Reid, J. S. (1995). Acta Cryst. A51, 887-897) 
;
_exptl_crystal_colour Orange-red
_exptl_crystal_density_diffrn 1.528
_exptl_crystal_density_method 'not measured'
_exptl_crystal_description needles
_exptl_crystal_F_000 13536
_exptl_crystal_size_max 0.43
_exptl_crystal_size_mid 0.25
_exptl_crystal_size_min 0.13
_platon_squeeze_details
;
 SQUEEZE suggests 698e/cell = 19.4e/asu
 Solvent = MeCN = C2H3N = 22e.
 1MeCN per asu was used as the solvent present.
 
 From SQUEEZE, atom list low by C2H3N per asu, so UNIT low by
 C72 H108 N36, i.e. C792 H648 N144 O288 F216 S72 Fe36
;
_refine_diff_density_max 0.540
_refine_diff_density_min -0.446
_refine_diff_density_rms 0.068
_refine_ls_extinction_method none
_refine_ls_goodness_of_fit_ref 0.981
_refine_ls_hydrogen_treatment constr
_refine_ls_matrix_type full
_refine_ls_number_parameters 390
_refine_ls_number_reflns 9380
_refine_ls_number_restraints 0
_refine_ls_restrained_S_all 0.981
_refine_ls_R_factor_all 0.0581
_refine_ls_R_factor_gt 0.0396
_refine_ls_shift/su_max 0.003
_refine_ls_shift/su_mean 0.000
_refine_ls_structure_factor_coef Fsqd
_refine_ls_weighting_details 'calc w=1/[\s^2^(Fo^2^)+(0.0735P)^2^+0.0000P] where P=(Fo^2^+2Fc^2^)/3'
_refine_ls_weighting_scheme calc
_refine_ls_wR_factor_gt 0.1111
_refine_ls_wR_factor_ref 0.1164
_reflns_number_gt 6515
_reflns_number_total 9380
_reflns_threshold_expression >2sigma(I)
_cod_data_source_file c4dt02067g2.cif
_cod_data_source_block '[Fe(4)(OTf)2]2'
_cod_depositor_comments
;
The following automatic conversions were performed:

'_symmetry_cell_setting' value 'Rhombohedral' changed to
'rhombohedral' according to
/usr/data/users/saulius/crontab/automatic-downloads/rss-feeds/RSC/lib/dictionaries/cif_core.dic
dictionary named 'cif_core.dic' version 2.4.2 from 2011-04-26.

Automatic conversion script
Id: cif_fix_values 2827 2014-09-09 07:05:25Z andrius 

 Adding full bibliography for 7032713--7032715.cif.
;
_cod_original_sg_symbol_H-M R-3c
_cod_database_code 7032713

loop_
_symmetry_equiv_pos_as_xyz
'x, y, z'
'-y, x-y, z'
'-x+y, -x, z'
'y, x, -z+1/2'
'x-y, -y, -z+1/2'
'-x, -x+y, -z+1/2'
'x+2/3, y+1/3, z+1/3'
'-y+2/3, x-y+1/3, z+1/3'
'-x+y+2/3, -x+1/3, z+1/3'
'y+2/3, x+1/3, -z+5/6'
'x-y+2/3, -y+1/3, -z+5/6'
'-x+2/3, -x+y+1/3, -z+5/6'
'x+1/3, y+2/3, z+2/3'
'-y+1/3, x-y+2/3, z+2/3'
'-x+y+1/3, -x+2/3, z+2/3'
'y+1/3, x+2/3, -z+7/6'
'x-y+1/3, -y+2/3, -z+7/6'
'-x+1/3, -x+y+2/3, -z+7/6'
'-x, -y, -z'
'y, -x+y, -z'
'x-y, x, -z'
'-y, -x, z-1/2'
'-x+y, y, z-1/2'
'x, x-y, z-1/2'
'-x+2/3, -y+1/3, -z+1/3'
'y+2/3, -x+y+1/3, -z+1/3'
'x-y+2/3, x+1/3, -z+1/3'
'-y+2/3, -x+1/3, z-1/6'
'-x+y+2/3, y+1/3, z-1/6'
'x+2/3, x-y+1/3, z-1/6'
'-x+1/3, -y+2/3, -z+2/3'
'y+1/3, -x+y+2/3, -z+2/3'
'x-y+1/3, x+2/3, -z+2/3'
'-y+1/3, -x+2/3, z+1/6'
'-x+y+1/3, y+2/3, z+1/6'
'x+1/3, x-y+2/3, z+1/6'

loop_
_atom_site_label
_atom_site_type_symbol
_atom_site_fract_x
_atom_site_fract_y
_atom_site_fract_z
_atom_site_U_iso_or_equiv
_atom_site_adp_type
_atom_site_occupancy
_atom_site_symmetry_multiplicity
_atom_site_calc_flag
_atom_site_refinement_flags
Fe1 Fe 0.083070(11) 0.637355(11) 0.044728(4) 0.02275(7) Uani 1 1 d .
N1 N 0.00299(7) 0.56168(7) 0.02781(2) 0.0265(3) Uani 1 1 d .
C2 C -0.01335(10) 0.50342(9) 0.03150(4) 0.0362(4) Uani 1 1 d .
H2A H 0.0162 0.4941 0.0377 0.043 Uiso 1 1 calc R
C3 C -0.07087(11) 0.45655(10) 0.02671(4) 0.0460(5) Uani 1 1 d .
H3A H -0.0806 0.4156 0.0292 0.055 Uiso 1 1 calc R
C4 C -0.11403(11) 0.46969(11) 0.01832(5) 0.0533(6) Uani 1 1 d .
H4A H -0.1544 0.4380 0.0151 0.064 Uiso 1 1 calc R
C5 C -0.09816(10) 0.52996(10) 0.01461(4) 0.0430(5) Uani 1 1 d .
H5A H -0.1276 0.5402 0.0092 0.052 Uiso 1 1 calc R
C6 C -0.03882(9) 0.57468(8) 0.01891(3) 0.0280(4) Uani 1 1 d .
C7 C -0.01394(8) 0.64201(8) 0.01661(3) 0.0246(3) Uani 1 1 d .
O7 O 0.02883(6) 0.67622(5) 0.03109(2) 0.0259(3) Uani 1 1 d .
N8 N -0.03810(7) 0.66422(7) -0.00033(3) 0.0260(3) Uani 1 1 d .
C9 C -0.01896(8) 0.72788(8) -0.00003(3) 0.0261(4) Uani 1 1 d .
C10 C 0.00908(9) 0.76327(10) -0.02179(3) 0.0340(4) Uani 1 1 d .
H10A H 0.0182 0.7458 -0.0361 0.041 Uiso 1 1 calc R
C11 C 0.02366(10) 0.82328(10) -0.02270(4) 0.0407(5) Uani 1 1 d .
H11A H 0.0431 0.8471 -0.0375 0.049 Uiso 1 1 calc R
C12 C 0.00994(11) 0.84885(10) -0.00202(4) 0.0412(5) Uani 1 1 d .
H12A H 0.0191 0.8899 -0.0028 0.049 Uiso 1 1 calc R
C13 C -0.01733(9) 0.81401(9) 0.01980(3) 0.0329(4) Uani 1 1 d .
H13A H -0.0271 0.8313 0.0340 0.039 Uiso 1 1 calc R
C14 C -0.03030(8) 0.75456(8) 0.02105(3) 0.0250(3) Uani 1 1 d .
N15 N -0.05620(7) 0.71972(7) 0.04420(3) 0.0246(3) Uani 1 1 d .
C16 C -0.02868(7) 0.73401(8) 0.06711(3) 0.0220(3) Uani 1 1 d .
O16 O -0.05712(5) 0.70424(6) 0.08651(2) 0.0264(3) Uani 1 1 d .
C17 C 0.03424(7) 0.78661(7) 0.07109(3) 0.0222(3) Uani 1 1 d .
N18 N 0.04151(7) 0.80836(6) 0.09535(2) 0.0230(3) Uani 1 1 d .
C19 C 0.09339(9) 0.85885(8) 0.10132(3) 0.0306(4) Uani 1 1 d .
H19A H 0.0983 0.8748 0.1183 0.037 Uiso 1 1 calc R
C20 C 0.14019(9) 0.88877(9) 0.08387(4) 0.0356(4) Uani 1 1 d .
H20A H 0.1756 0.9258 0.0884 0.043 Uiso 1 1 calc R
C21 C 0.13433(9) 0.86356(9) 0.05972(4) 0.0353(4) Uani 1 1 d .
H21A H 0.1669 0.8819 0.0477 0.042 Uiso 1 1 calc R
C22 C 0.08086(8) 0.81153(8) 0.05297(3) 0.0284(4) Uani 1 1 d .
H22A H 0.0762 0.7934 0.0365 0.034 Uiso 1 1 calc R
C23 C -0.07849(10) 0.62899(10) -0.02186(3) 0.0367(4) Uani 1 1 d .
H23A H -0.0741 0.5935 -0.0254 0.055 Uiso 1 1 calc R
H23B H -0.0674 0.6546 -0.0373 0.055 Uiso 1 1 calc R
H23C H -0.1207 0.6155 -0.0172 0.055 Uiso 1 1 calc R
C24 C -0.11978(8) 0.67079(10) 0.04347(4) 0.0374(5) Uani 1 1 d .
H24A H -0.1226 0.6329 0.0494 0.056 Uiso 1 1 calc R
H24B H -0.1351 0.6656 0.0258 0.056 Uiso 1 1 calc R
H24C H -0.1442 0.6812 0.0548 0.056 Uiso 1 1 calc R
S30 S 0.14361(3) 0.71917(2) -0.006872(8) 0.03336(12) Uani 1 1 d .
O31 O 0.14000(6) 0.67679(6) 0.01281(2) 0.0347(3) Uani 1 1 d .
O32 O 0.09373(8) 0.69347(8) -0.02447(3) 0.0507(4) Uani 1 1 d .
O33 O 0.16307(9) 0.77908(7) 0.00243(3) 0.0553(5) Uani 1 1 d .
C30 C 0.20752(11) 0.72721(10) -0.02573(4) 0.0457(5) Uani 1 1 d .
F31 F 0.21703(10) 0.76306(7) -0.04597(3) 0.0831(6) Uani 1 1 d .
F32 F 0.25785(8) 0.75159(9) -0.01211(4) 0.0872(6) Uani 1 1 d .
F33 F 0.19749(7) 0.67449(6) -0.03481(3) 0.0571(4) Uani 1 1 d .
S40 S 0.14107(2) 0.55498(2) 0.067407(9) 0.03562(12) Uani 1 1 d .
O41 O 0.12254(7) 0.58162(7) 0.04723(3) 0.0386(3) Uani 1 1 d .
O42 O 0.15115(11) 0.58496(11) 0.09171(3) 0.0726(6) Uani 1 1 d .
O43 O 0.10812(10) 0.49046(8) 0.06741(5) 0.0803(7) Uani 1 1 d .
C40 C 0.21587(13) 0.57309(14) 0.05696(6) 0.0643(7) Uani 1 1 d .
F41 F 0.24207(9) 0.55586(10) 0.07451(4) 0.0996(7) Uani 1 1 d .
F42 F 0.21199(11) 0.54360(12) 0.03546(4) 0.1156(8) Uani 1 1 d .
F43 F 0.25057(9) 0.63121(10) 0.05322(5) 0.1105(7) Uani 1 1 d .

loop_
_atom_site_aniso_label
_atom_site_aniso_U_11
_atom_site_aniso_U_22
_atom_site_aniso_U_33
_atom_site_aniso_U_23
_atom_site_aniso_U_13
_atom_site_aniso_U_12
Fe1 0.02703(14) 0.02002(13) 0.01762(12) 0.00113(8) -0.00279(9) 0.00910(10)
N1 0.0328(8) 0.0216(7) 0.0201(7) -0.0013(5) -0.0024(5) 0.0099(6)
C2 0.0424(12) 0.0250(10) 0.0354(9) -0.0033(7) -0.0032(8) 0.0126(9)
C3 0.0524(14) 0.0223(10) 0.0491(12) -0.0016(8) -0.0045(10) 0.0080(10)
C4 0.0409(13) 0.0304(12) 0.0621(15) -0.0004(10) -0.0090(11) -0.0021(10)
C5 0.0316(11) 0.0360(12) 0.0461(12) 0.0039(9) -0.0087(9) 0.0053(9)
C6 0.0308(10) 0.0245(9) 0.0215(8) -0.0014(6) -0.0031(6) 0.0085(8)
C7 0.0253(9) 0.0268(9) 0.0190(7) -0.0001(6) 0.0005(6) 0.0109(7)
O7 0.0280(7) 0.0222(6) 0.0236(6) -0.0007(4) -0.0066(5) 0.0096(5)
N8 0.0273(8) 0.0317(8) 0.0180(6) -0.0014(5) -0.0041(5) 0.0141(7)
C9 0.0272(9) 0.0327(10) 0.0195(7) 0.0015(6) -0.0027(6) 0.0159(8)
C10 0.0385(11) 0.0453(12) 0.0209(8) 0.0054(7) 0.0024(7) 0.0230(10)
C11 0.0483(13) 0.0440(12) 0.0298(10) 0.0145(8) 0.0066(8) 0.0230(11)
C12 0.0511(14) 0.0347(11) 0.0372(11) 0.0104(8) 0.0033(9) 0.0210(10)
C13 0.0382(11) 0.0371(11) 0.0277(9) 0.0015(7) 0.0012(7) 0.0220(9)
C14 0.0233(8) 0.0305(9) 0.0191(7) 0.0027(6) -0.0012(6) 0.0120(7)
N15 0.0218(7) 0.0268(8) 0.0200(6) 0.0006(5) 0.0003(5) 0.0082(6)
C16 0.0218(8) 0.0232(8) 0.0203(7) 0.0009(6) 0.0000(6) 0.0105(7)
O16 0.0235(6) 0.0268(6) 0.0184(5) 0.0029(4) 0.0006(4) 0.0047(5)
C17 0.0214(8) 0.0210(8) 0.0229(8) 0.0017(6) -0.0010(6) 0.0097(7)
N18 0.0227(7) 0.0221(7) 0.0208(6) 0.0015(5) -0.0011(5) 0.0088(6)
C19 0.0299(10) 0.0263(9) 0.0264(8) -0.0008(7) -0.0044(7) 0.0070(8)
C20 0.0229(9) 0.0276(10) 0.0412(10) 0.0015(7) -0.0022(7) 0.0013(8)
C21 0.0243(10) 0.0335(11) 0.0384(10) 0.0045(8) 0.0067(7) 0.0072(8)
C22 0.0260(9) 0.0289(9) 0.0278(8) 0.0024(7) 0.0049(7) 0.0120(8)
C23 0.0389(11) 0.0447(12) 0.0247(9) -0.0092(8) -0.0130(7) 0.0195(10)
C24 0.0230(9) 0.0435(12) 0.0265(9) -0.0026(8) -0.0040(7) 0.0021(8)
S30 0.0509(3) 0.0253(2) 0.0210(2) 0.00477(16) 0.00285(18) 0.0168(2)
O31 0.0428(8) 0.0321(7) 0.0274(6) 0.0105(5) 0.0054(5) 0.0175(7)
O32 0.0667(11) 0.0677(11) 0.0303(8) -0.0061(7) -0.0102(7) 0.0430(10)
O33 0.0937(14) 0.0285(8) 0.0377(8) 0.0049(6) 0.0153(8) 0.0260(9)
C30 0.0535(14) 0.0287(11) 0.0400(11) 0.0067(8) 0.0135(10) 0.0094(10)
F31 0.1371(17) 0.0569(10) 0.0609(9) 0.0350(8) 0.0604(10) 0.0529(11)
F32 0.0444(10) 0.0848(13) 0.0921(12) -0.0122(10) 0.0066(9) 0.0021(9)
F33 0.0618(9) 0.0357(7) 0.0699(9) 0.0043(6) 0.0256(7) 0.0214(7)
S40 0.0402(3) 0.0337(3) 0.0375(3) 0.00898(19) -0.00037(19) 0.0218(2)
O41 0.0535(9) 0.0414(8) 0.0328(7) 0.0032(6) -0.0024(6) 0.0326(8)
O42 0.1193(18) 0.1123(18) 0.0310(8) -0.0014(9) -0.0064(9) 0.0915(16)
O43 0.0623(13) 0.0344(10) 0.1316(19) 0.0265(11) -0.0112(12) 0.0148(9)
C40 0.0518(16) 0.0569(18) 0.089(2) -0.0032(15) -0.0022(14) 0.0310(15)
F41 0.0713(13) 0.0987(16) 0.1530(19) -0.0090(13) -0.0379(12) 0.0607(12)
F42 0.1179(18) 0.167(2) 0.1051(16) -0.0296(15) 0.0190(13) 0.1040(18)
F43 0.0498(11) 0.0736(14) 0.177(2) 0.0310(14) 0.0205(12) 0.0079(10)

loop_
_atom_type_symbol
_atom_type_description
_atom_type_scat_dispersion_real
_atom_type_scat_dispersion_imag
_atom_type_scat_source
C C 0.0033 0.0016 'International Tables Vol C Tables 4.2.6.8 and 6.1.1.4'
H H 0.0000 0.0000 'International Tables Vol C Tables 4.2.6.8 and 6.1.1.4'
N N 0.0061 0.0033 'International Tables Vol C Tables 4.2.6.8 and 6.1.1.4'
O O 0.0106 0.0060 'International Tables Vol C Tables 4.2.6.8 and 6.1.1.4'
F F 0.0171 0.0103 'International Tables Vol C Tables 4.2.6.8 and 6.1.1.4'
S S 0.1246 0.1234 'International Tables Vol C Tables 4.2.6.8 and 6.1.1.4'
Fe Fe 0.3463 0.8444 'International Tables Vol C Tables 4.2.6.8 and 6.1.1.4'

loop_
_geom_angle_atom_site_label_1
_geom_angle_atom_site_label_2
_geom_angle_atom_site_label_3
_geom_angle
_geom_angle_site_symmetry_1
_geom_angle_site_symmetry_3
O31 Fe1 O16 170.56(5) . 16_454
O31 Fe1 O41 85.60(6) . .
O16 Fe1 O41 94.98(5) 16_454 .
O31 Fe1 N18 94.70(5) . 16_454
O16 Fe1 N18 75.90(5) 16_454 16_454
O41 Fe1 N18 99.12(6) . 16_454
O31 Fe1 N1 102.84(5) . .
O16 Fe1 N1 86.60(5) 16_454 .
O41 Fe1 N1 88.85(6) . .
N18 Fe1 N1 161.27(5) 16_454 .
O31 Fe1 O7 88.21(5) . .
O16 Fe1 O7 94.02(5) 16_454 .
O41 Fe1 O7 161.14(5) . .
N18 Fe1 O7 99.13(5) 16_454 .
N1 Fe1 O7 75.19(5) . .
C2 N1 C6 118.43(16) . .
C2 N1 Fe1 123.98(13) . .
C6 N1 Fe1 115.36(12) . .
N1 C2 C3 122.9(2) . .
C4 C3 C2 118.9(2) . .
C3 C4 C5 119.2(2) . .
C6 C5 C4 118.8(2) . .
N1 C6 C5 121.79(18) . .
N1 C6 C7 111.91(15) . .
C5 C6 C7 126.12(18) . .
O7 C7 N8 121.42(16) . .
O7 C7 C6 118.01(15) . .
N8 C7 C6 120.56(15) . .
C7 O7 Fe1 114.09(11) . .
C7 N8 C9 119.74(14) . .
C7 N8 C23 124.27(16) . .
C9 N8 C23 115.56(14) . .
C14 C9 C10 118.99(17) . .
C14 C9 N8 121.39(15) . .
C10 C9 N8 119.54(16) . .
C11 C10 C9 120.59(18) . .
C10 C11 C12 120.06(18) . .
C11 C12 C13 119.6(2) . .
C14 C13 C12 120.45(18) . .
C13 C14 C9 120.22(16) . .
C13 C14 N15 119.92(16) . .
C9 C14 N15 119.86(16) . .
C16 N15 C14 123.96(14) . .
C16 N15 C24 117.36(14) . .
C14 N15 C24 118.10(14) . .
O16 C16 N15 119.12(15) . .
O16 C16 C17 117.72(14) . .
N15 C16 C17 123.07(14) . .
C16 O16 Fe1 116.00(11) . 16_454
N18 C17 C22 122.13(16) . .
N18 C17 C16 111.11(14) . .
C22 C17 C16 126.76(15) . .
C19 N18 C17 118.44(14) . .
C19 N18 Fe1 126.51(11) . 16_454
C17 N18 Fe1 114.56(11) . 16_454
N18 C19 C20 122.75(16) . .
C21 C20 C19 118.40(17) . .
C20 C21 C22 119.92(17) . .
C21 C22 C17 117.99(16) . .
O32 S30 O33 117.27(11) . .
O32 S30 O31 113.41(9) . .
O33 S30 O31 114.38(9) . .
O32 S30 C30 104.29(10) . .
O33 S30 C30 104.35(11) . .
O31 S30 C30 100.53(10) . .
S30 O31 Fe1 133.02(9) . .
F32 C30 F33 108.6(2) . .
F32 C30 F31 107.5(2) . .
F33 C30 F31 106.90(18) . .
F32 C30 S30 111.61(16) . .
F33 C30 S30 111.70(15) . .
F31 C30 S30 110.34(18) . .
O43 S40 O42 117.44(14) . .
O43 S40 O41 113.48(11) . .
O42 S40 O41 113.69(10) . .
O43 S40 C40 103.47(13) . .
O42 S40 C40 104.14(14) . .
O41 S40 C40 102.23(12) . .
S40 O41 Fe1 137.22(9) . .
F43 C40 F42 109.5(3) . .
F43 C40 F41 108.1(3) . .
F42 C40 F41 107.4(3) . .
F43 C40 S40 111.4(2) . .
F42 C40 S40 109.8(2) . .
F41 C40 S40 110.5(2) . .

loop_
_geom_bond_atom_site_label_1
_geom_bond_atom_site_label_2
_geom_bond_distance
_geom_bond_site_symmetry_2
Fe1 O31 2.0948(13) .
Fe1 O16 2.0964(11) 16_454
Fe1 O41 2.1100(14) .
Fe1 N18 2.1632(14) 16_454
Fe1 N1 2.1674(15) .
Fe1 O7 2.1769(13) .
N1 C2 1.337(2) .
N1 C6 1.343(2) .
C2 C3 1.370(3) .
C3 C4 1.368(4) .
C4 C5 1.389(3) .
C5 C6 1.379(3) .
C6 C7 1.504(2) .
C7 O7 1.247(2) .
C7 N8 1.347(2) .
N8 C9 1.438(2) .
N8 C23 1.478(2) .
C9 C14 1.391(2) .
C9 C10 1.396(2) .
C10 C11 1.379(3) .
C11 C12 1.386(3) .
C12 C13 1.390(3) .
C13 C14 1.378(3) .
C14 N15 1.441(2) .
N15 C16 1.334(2) .
N15 C24 1.466(2) .
C16 O16 1.2492(19) .
C16 C17 1.500(2) .
O16 Fe1 2.0964(11) 16_454
C17 N18 1.349(2) .
C17 C22 1.392(2) .
N18 C19 1.338(2) .
N18 Fe1 2.1632(14) 16_454
C19 C20 1.381(3) .
C20 C21 1.380(3) .
C21 C22 1.386(3) .
S30 O32 1.4276(16) .
S30 O33 1.4293(15) .
S30 O31 1.4530(13) .
S30 C30 1.818(2) .
C30 F32 1.314(3) .
C30 F33 1.319(3) .
C30 F31 1.330(2) .
S40 O43 1.4203(19) .
S40 O42 1.4283(18) .
S40 O41 1.4471(14) .
S40 C40 1.801(3) .
C40 F43 1.302(3) .
C40 F42 1.320(3) .
C40 F41 1.325(3) .

loop_
_platon_squeeze_void_nr
_platon_squeeze_void_average_x
_platon_squeeze_void_average_y
_platon_squeeze_void_average_z
_platon_squeeze_void_volume
_platon_squeeze_void_count_electrons
_platon_squeeze_void_content
1 0.000 0.000 0.000 212 23 ' '
2 -0.058 0.333 0.083 102 16 ' '
3 0.000 0.000 0.250 486 44 ' '
4 0.000 0.722 0.250 101 16 ' '
5 0.058 0.391 0.417 101 16 ' '
6 0.000 0.000 0.500 212 23 ' '
7 -0.058 0.609 0.583 102 16 ' '
8 0.000 0.000 0.750 487 44 ' '
9 0.000 0.278 0.750 102 16 ' '
10 0.058 0.667 0.917 102 16 ' '
11 0.334 0.667 0.417 471 44 ' '
12 0.334 0.667 0.917 471 44 ' '
13 0.278 0.278 0.250 103 16 ' '
14 0.278 1.000 0.750 102 16 ' '
15 0.333 0.667 0.167 213 23 ' '
16 0.333 0.667 0.667 213 23 ' '
17 0.333 0.944 0.417 100 16 ' '
18 0.333 0.389 0.917 99 16 ' '
19 0.391 1.058 0.083 101 16 ' '
20 0.391 0.333 0.583 101 16 ' '
21 0.667 0.334 0.083 469 44 ' '
22 0.667 0.333 0.583 469 44 ' '
23 0.611 0.667 0.417 100 16 ' '
24 0.611 0.944 0.917 100 16 ' '
25 0.667 0.333 0.333 213 23 ' '
26 0.667 0.333 0.833 213 23 ' '
27 0.667 0.611 0.083 99 16 ' '
28 0.667 0.056 0.583 100 16 ' '
29 0.722 1.000 0.250 101 16 ' '
30 0.722 0.722 0.750 101 16 ' '
